data_7204956
loop_
_publ_author_name
'Choudhury, Amitava'
'Neeraj, S.'
'Natarajan, Srinivasan'
'Rao, C. N. R.'

_publ_section_title
;
 Transformations of the low-dimensional zinc phosphates to complex
 open-framework structures. Part 2: one-dimensional ladder to two- and
 three-dimensional structures
;
_journal_issue 5
_journal_name_full 'Journal of Materials Chemistry'
_journal_page_first 1537
_journal_paper_doi 10.1039/b010001n
_journal_volume 11
_journal_year 2001
_chemical_formula_sum 'C3 H15 N2 O12 P3 Zn2'
_chemical_formula_weight 494.82
_chemical_name_systematic
; 
? 
;
_space_group_IT_number 14
_symmetry_cell_setting monoclinic
_symmetry_space_group_name_Hall '-P 2ybc'
_symmetry_space_group_name_H-M 'P 1 21/c 1'
_atom_sites_solution_hydrogens geom
_atom_sites_solution_primary direct
_atom_sites_solution_secondary difmap
_audit_creation_method SHELXL
_cell_angle_alpha 90.00
_cell_angle_beta 93.571(2)
_cell_angle_gamma 90.00
_cell_formula_units_Z 3
_cell_length_a 8.6145(9)
_cell_length_b 9.6187(10)
_cell_length_c 17.038(2)
_cell_measurement_temperature 293(2)
_cell_volume 1409.0(3)
_computing_cell_refinement 'Siemens XSCANS'
_computing_data_collection 'Siemens XSCANS'
_computing_data_reduction 'Siemens SHELXTL'
_computing_molecular_graphics 'Siemens SHELXTL'
_computing_publication_material 'Siemens SHELXTL'
_computing_structure_refinement 'SHELXL-93 (Sheldrick, 1993)'
_computing_structure_solution 'SHELXS-86 (Sheldrick, 1990)'
_diffrn_ambient_temperature 293(2)
_diffrn_measurement_device 'Siemens P4'
_diffrn_measurement_method '\w scans'
_diffrn_radiation_monochromator graphite
_diffrn_radiation_source 'fine-focus sealed tube'
_diffrn_radiation_type MoK\a
_diffrn_radiation_wavelength 0.71073
_diffrn_reflns_av_R_equivalents 0.0752
_diffrn_reflns_av_sigmaI/netI 0.0941
_diffrn_reflns_limit_h_max 9
_diffrn_reflns_limit_h_min -9
_diffrn_reflns_limit_k_max 10
_diffrn_reflns_limit_k_min -8
_diffrn_reflns_limit_l_max 18
_diffrn_reflns_limit_l_min -18
_diffrn_reflns_number 5730
_diffrn_reflns_theta_max 23.38
_diffrn_reflns_theta_min 2.37
_exptl_absorpt_coefficient_mu 2.858
_exptl_absorpt_correction_type none
_exptl_crystal_density_diffrn 1.749
_exptl_crystal_F_000 744
_refine_diff_density_max 0.788
_refine_diff_density_min -0.971
_refine_diff_density_rms 0.215
_refine_ls_extinction_method none
_refine_ls_goodness_of_fit_all 1.068
_refine_ls_goodness_of_fit_obs 0.961
_refine_ls_matrix_type full
_refine_ls_number_parameters 199
_refine_ls_number_reflns 2037
_refine_ls_number_restraints 0
_refine_ls_restrained_S_all 1.068
_refine_ls_restrained_S_obs 0.961
_refine_ls_R_factor_all 0.0833
_refine_ls_R_factor_obs 0.0448
_refine_ls_shift/esd_max -0.001
_refine_ls_shift/esd_mean 0.000
_refine_ls_structure_factor_coef Fsqd
_refine_ls_weighting_details 'w=1/[\s^2^(Fo^2^)+(0.0669P)^2^+0.0000P] where P=(Fo^2^+2Fc^2^)/3'
_refine_ls_weighting_scheme calc
_refine_ls_wR_factor_all 0.1368
_refine_ls_wR_factor_obs 0.1013
_reflns_number_observed 1438
_reflns_number_total 2037
_reflns_observed_criterion >2sigma(I)
_cod_data_source_file b010001n.txt
_cod_data_source_block datam_compound_IX
_cod_depositor_comments
;
The following automatic conversions were performed:
'_symmetry_cell_setting' value 'Monoclinic' changed to 'monoclinic'
according to '/home/adriana/struct/CIF-dictionaries/cif_core.dic'
dictionary named 'cif_core.dic' version 2.4.1 from 2010-06-29.

Automatic conversion script
Id: cif_fix_enum 1555 2011-01-17 13:19:09Z saulius 

The following automatic conversions were performed:

'_refine_ls_weighting_scheme' value 'calc
w=1/[\s^2^(Fo^2^)+(0.0669P)^2^+0.0000P] where P=(Fo^2^+2Fc^2^)/3' was
changed to 'calc'. New tag '_refine_ls_weighting_details' was
created. The value of the new tag was set to
'w=1/[\s^2^(Fo^2^)+(0.0669P)^2^+0.0000P] where P=(Fo^2^+2Fc^2^)/3'.

Automatic conversion script
Id: cif_fix_values 3143 2015-03-26 13:38:13Z robertas 
;
_cod_original_sg_symbol_H-M P2(1)/c
_cod_database_code 7204956

loop_
_symmetry_equiv_pos_as_xyz
'x, y, z'
'-x, y+1/2, -z+1/2'
'-x, -y, -z'
'x, -y-1/2, z-1/2'

loop_
_atom_site_aniso_label
_atom_site_aniso_U_11
_atom_site_aniso_U_22
_atom_site_aniso_U_33
_atom_site_aniso_U_23
_atom_site_aniso_U_13
_atom_site_aniso_U_12
Zn1 0.0154(7) 0.0154(6) 0.0149(6) 0.0005(5) 0.0003(5) -0.0016(5)
Zn2 0.0130(6) 0.0164(6) 0.0155(6) 0.0013(5) -0.0009(5) -0.0006(5)
P1 0.0145(14) 0.0150(14) 0.0131(13) 0.0010(11) 0.0013(11) -0.0033(10)
P2 0.0108(14) 0.0164(13) 0.0170(13) 0.0020(11) -0.0019(11) -0.0003(10)
P3 0.0121(14) 0.0156(14) 0.0124(13) 0.0011(11) 0.0005(10) 0.0006(11)
O1 0.030(4) 0.026(4) 0.035(4) -0.014(3) 0.003(4) -0.002(3)
O2 0.020(4) 0.047(5) 0.013(4) -0.002(3) -0.001(3) -0.005(3)
O3 0.013(4) 0.032(4) 0.032(4) 0.010(3) -0.003(3) -0.011(3)
O4 0.020(4) 0.012(4) 0.018(3) 0.007(3) 0.009(3) 0.003(3)
O5 0.022(4) 0.021(4) 0.022(4) -0.001(3) 0.000(3) 0.008(3)
O6 0.021(4) 0.024(4) 0.023(4) 0.002(3) 0.011(3) 0.001(3)
O7 0.013(4) 0.019(4) 0.023(4) 0.005(3) -0.008(3) -0.005(3)
O8 0.014(4) 0.026(4) 0.018(4) -0.004(3) 0.001(3) 0.008(3)
O9 0.037(4) 0.015(4) 0.018(4) 0.006(3) 0.003(3) 0.003(3)
O10 0.021(4) 0.023(4) 0.020(4) -0.003(3) 0.003(3) -0.006(3)
O11 0.035(5) 0.032(4) 0.024(4) -0.003(3) 0.006(4) 0.007(3)
O12 0.027(4) 0.025(4) 0.019(4) 0.008(3) -0.005(3) 0.005(3)
N1 0.021(5) 0.025(5) 0.023(5) -0.004(4) 0.005(4) 0.001(4)
N2 0.024(5) 0.028(5) 0.030(5) -0.009(4) 0.005(4) -0.011(4)
C1 0.012(6) 0.020(6) 0.036(6) -0.006(5) 0.007(5) -0.006(4)
C2 0.020(6) 0.022(5) 0.013(5) 0.007(4) -0.001(4) -0.002(4)
C3 0.016(6) 0.040(7) 0.030(6) -0.010(5) -0.001(5) 0.003(5)

loop_
_atom_site_label
_atom_site_type_symbol
_atom_site_fract_x
_atom_site_fract_y
_atom_site_fract_z
_atom_site_U_iso_or_equiv
_atom_site_thermal_displace_type
_atom_site_occupancy
_atom_site_calc_flag
_atom_site_refinement_flags
_atom_site_disorder_group
Zn1 Zn 0.67658(12) 0.13244(11) 0.52121(6) 0.0153(3) Uani 1 d . .
Zn2 Zn 1.24083(13) 0.48137(11) 0.52176(6) 0.0151(3) Uani 1 d . .
P1 P 0.5454(3) -0.1030(2) 0.62785(14) 0.0142(6) Uani 1 d . .
P2 P 0.9903(3) 0.2539(2) 0.48918(14) 0.0149(6) Uani 1 d . .
P3 P 1.5559(3) 0.4088(2) 0.60966(14) 0.0134(6) Uani 1 d . .
O1 O 0.5509(8) 0.2766(7) 0.5633(4) 0.030(2) Uani 1 d . .
O2 O 0.6169(8) 0.1240(7) 0.4103(4) 0.027(2) Uani 1 d . .
O3 O 0.8981(7) 0.1603(7) 0.5402(4) 0.026(2) Uani 1 d . .
O4 O 0.6606(7) -0.0501(6) 0.5709(4) 0.017(2) Uani 1 d . .
O5 O 1.1069(7) 0.6319(6) 0.5506(4) 0.021(2) Uani 1 d . .
O6 O 1.3300(8) 0.4852(6) 0.4201(4) 0.022(2) Uani 1 d . .
O7 O 1.1318(7) 0.3083(6) 0.5378(3) 0.019(2) Uani 1 d . .
O8 O 1.3926(7) 0.4731(6) 0.6121(3) 0.019(2) Uani 1 d . .
O9 O 0.6112(8) -0.2470(6) 0.6619(3) 0.023(2) Uani 1 d . .
H40 H 0.6148(8) -0.3035(6) 0.6260(3) 0.035 Uiso 1 calc R .
O10 O 0.5385(7) -0.0119(6) 0.7005(4) 0.021(2) Uani 1 d . .
O11 O 1.0473(8) 0.1674(7) 0.4180(4) 0.030(2) Uani 1 d . .
H30 H 1.0974(8) 0.2178(7) 0.3901(4) 0.045 Uiso 1 calc R .
O12 O 1.6112(7) 0.3745(6) 0.6966(4) 0.024(2) Uani 1 d . .
H20 H 1.6144(7) 0.4463(6) 0.7227(4) 0.036 Uiso 1 calc R .
N1 N 0.7606(9) 0.3349(8) 0.2922(5) 0.023(2) Uani 1 d . .
H3 H 0.6898(9) 0.3942(8) 0.3082(5) 0.034 Uiso 1 calc R .
H2 H 0.7981(9) 0.2844(8) 0.3329(5) 0.034 Uiso 1 calc R .
H1 H 0.7168(9) 0.2790(8) 0.2556(5) 0.034 Uiso 1 calc R .
N2 N 1.2696(9) 0.3225(8) 0.1741(5) 0.027(2) Uani 1 d . .
H12 H 1.3427(9) 0.3777(8) 0.1566(5) 0.041 Uiso 1 calc R .
H11 H 1.2344(9) 0.2660(8) 0.1356(5) 0.041 Uiso 1 calc R .
H10 H 1.3097(9) 0.2722(8) 0.2143(5) 0.041 Uiso 1 calc R .
C1 C 0.8903(11) 0.4142(10) 0.2586(6) 0.022(2) Uani 1 d . .
H5 H 0.8485(11) 0.4705(10) 0.2150(6) 0.027 Uiso 1 calc R .
H4 H 0.9362(11) 0.4764(10) 0.2984(6) 0.027 Uiso 1 calc R .
C2 C 1.0131(11) 0.3210(9) 0.2306(5) 0.018(2) Uani 1 d . .
H7 H 0.9696(11) 0.2611(9) 0.1891(5) 0.022 Uiso 1 calc R .
H6 H 1.0545(11) 0.2629(9) 0.2735(5) 0.022 Uiso 1 calc R .
C3 C 1.1392(11) 0.4084(11) 0.2006(6) 0.029(3) Uani 1 d . .
H9 H 1.0970(11) 0.4644(11) 0.1570(6) 0.034 Uiso 1 calc R .
H8 H 1.1783(11) 0.4710(11) 0.2419(6) 0.034 Uiso 1 calc R .

loop_
_atom_type_symbol
_atom_type_description
_atom_type_scat_dispersion_real
_atom_type_scat_dispersion_imag
_atom_type_scat_source
C C 0.0033 0.0016 'International Tables Vol C Tables 4.2.6.8 and 6.1.1.4'
H H 0.0000 0.0000 'International Tables Vol C Tables 4.2.6.8 and 6.1.1.4'
N N 0.0061 0.0033 'International Tables Vol C Tables 4.2.6.8 and 6.1.1.4'
O O 0.0106 0.0060 'International Tables Vol C Tables 4.2.6.8 and 6.1.1.4'
P P 0.1023 0.0942 'International Tables Vol C Tables 4.2.6.8 and 6.1.1.4'
Zn Zn 0.2839 1.4301 'International Tables Vol C Tables 4.2.6.8 and 6.1.1.4'

loop_
_geom_angle_atom_site_label_1
_geom_angle_atom_site_label_2
_geom_angle_atom_site_label_3
_geom_angle
_geom_angle_site_symmetry_1
_geom_angle_site_symmetry_3
_geom_angle_publ_flag
O1 Zn1 O2 105.8(3) . . ?
O1 Zn1 O3 114.2(3) . . ?
O2 Zn1 O3 111.7(3) . . ?
O1 Zn1 O4 115.4(3) . . ?
O2 Zn1 O4 111.4(3) . . ?
O3 Zn1 O4 98.5(3) . . ?
O5 Zn2 O6 119.3(3) . . ?
O5 Zn2 O7 107.8(3) . . ?
O6 Zn2 O7 111.4(3) . . ?
O5 Zn2 O8 102.2(3) . . ?
O6 Zn2 O8 114.9(3) . . ?
O7 Zn2 O8 99.2(3) . . ?
O2 P1 O4 113.1(4) 3_656 . ?
O2 P1 O10 110.1(4) 3_656 . ?
O4 P1 O10 112.8(4) . . ?
O2 P1 O9 109.7(4) 3_656 . ?
O4 P1 O9 107.0(3) . . ?
O10 P1 O9 103.6(4) . . ?
O3 P2 O5 113.2(4) . 3_766 ?
O3 P2 O7 108.9(3) . . ?
O5 P2 O7 113.3(4) 3_766 . ?
O3 P2 O11 109.2(4) . . ?
O5 P2 O11 103.3(4) 3_766 . ?
O7 P2 O11 108.8(4) . . ?
O1 P3 O6 113.0(4) 1_655 3_866 ?
O1 P3 O8 111.0(4) 1_655 . ?
O6 P3 O8 110.4(4) 3_866 . ?
O1 P3 O12 108.6(4) 1_655 . ?
O6 P3 O12 107.0(4) 3_866 . ?
O8 P3 O12 106.5(4) . . ?
P3 O1 Zn1 144.1(5) 1_455 . ?
P1 O2 Zn1 127.4(4) 3_656 . ?
P2 O3 Zn1 122.3(4) . . ?
P1 O4 Zn1 130.0(4) . . ?
P2 O5 Zn2 138.7(4) 3_766 . ?
P3 O6 Zn2 127.6(4) 3_866 . ?
P2 O7 Zn2 126.6(4) . . ?
P3 O8 Zn2 124.2(4) . . ?
P1 O9 H40 109.5(2) . . ?
P2 O11 H30 109.5(3) . . ?
P3 O12 H20 109.5(2) . . ?
C1 N1 H3 109.5(5) . . ?
C1 N1 H2 109.5(5) . . ?
H3 N1 H2 109.5 . . ?
C1 N1 H1 109.5(5) . . ?
H3 N1 H1 109.5 . . ?
H2 N1 H1 109.5 . . ?
C3 N2 H12 109.5(5) . . ?
C3 N2 H11 109.5(5) . . ?
H12 N2 H11 109.5 . . ?
C3 N2 H10 109.5(5) . . ?
H12 N2 H10 109.5 . . ?
H11 N2 H10 109.5 . . ?
C2 C1 N1 112.2(7) . . ?
C2 C1 H5 109.2(5) . . ?
N1 C1 H5 109.2(5) . . ?
C2 C1 H4 109.2(5) . . ?
N1 C1 H4 109.2(5) . . ?
H5 C1 H4 107.9 . . ?
C1 C2 C3 108.5(7) . . ?
C1 C2 H7 110.0(5) . . ?
C3 C2 H7 110.0(5) . . ?
C1 C2 H6 110.0(5) . . ?
C3 C2 H6 110.0(5) . . ?
H7 C2 H6 108.4 . . ?
N2 C3 C2 111.8(8) . . ?
N2 C3 H9 109.3(5) . . ?
C2 C3 H9 109.3(5) . . ?
N2 C3 H8 109.3(5) . . ?
C2 C3 H8 109.3(5) . . ?
H9 C3 H8 107.9 . . ?

loop_
_geom_bond_atom_site_label_1
_geom_bond_atom_site_label_2
_geom_bond_distance
_geom_bond_site_symmetry_2
_geom_bond_publ_flag
Zn1 O1 1.925(6) . ?
Zn1 O2 1.929(6) . ?
Zn1 O3 1.934(6) . ?
Zn1 O4 1.958(5) . ?
Zn2 O5 1.933(6) . ?
Zn2 O6 1.938(6) . ?
Zn2 O7 1.939(6) . ?
Zn2 O8 1.958(6) . ?
P1 O2 1.518(7) 3_656 ?
P1 O4 1.519(6) . ?
P1 O10 1.520(6) . ?
P1 O9 1.593(6) . ?
P2 O3 1.511(6) . ?
P2 O5 1.515(6) 3_766 ?
P2 O7 1.523(6) . ?
P2 O11 1.575(6) . ?
P3 O1 1.497(7) 1_655 ?
P3 O6 1.525(6) 3_866 ?
P3 O8 1.539(7) . ?
P3 O12 1.563(6) . ?
O1 P3 1.497(7) 1_455 ?
O2 P1 1.518(7) 3_656 ?
O5 P2 1.515(6) 3_766 ?
O6 P3 1.525(6) 3_866 ?
O9 H40 0.82 . ?
O11 H30 0.82 . ?
O12 H20 0.82 . ?
N1 C1 1.496(11) . ?
N1 H3 0.89 . ?
N1 H2 0.89 . ?
N1 H1 0.89 . ?
N2 C3 1.488(11) . ?
N2 H12 0.89 . ?
N2 H11 0.89 . ?
N2 H10 0.89 . ?
C1 C2 1.488(12) . ?
C1 H5 0.97 . ?
C1 H4 0.97 . ?
C2 C3 1.489(13) . ?
C2 H7 0.97 . ?
C2 H6 0.97 . ?
C3 H9 0.97 . ?
C3 H8 0.97 . ?
